data_2311569
loop_
_publ_author_name
'Sheshadri, S. N.'
'Kwong, Huey Chong'
'Chidan Kumar, C. S.'
'Quah, Ching Kheng'
'Siddaraju, B. P.'
'Veeraiah, M. K.'
'Hamid, Muhammad Aiman Bin Abd'
'Warad, Ismail'

_publ_section_title
;
 Crystal structure and Hirshfeld surface analysis of a pyridiniminium
 bromide salt:
 1-[2-([1,1'-biphen-yl]-4-yl)-2-oxoeth-yl]-3-methyl-1,4-di-hydro-pyridin-4-iminium
 bromide.
;
_journal_coeditor_code XU5923
_journal_issue 'Pt 5'
_journal_name_full 'Acta crystallographica. Section E, Crystallographic communications'
_journal_page_first 752
_journal_page_last 756
_journal_paper_doi 10.1107/S2056989018006217
_journal_volume 74
_journal_year 2018
_chemical_formula_iupac 'C20 H19 N2 O +, Br -'
_chemical_formula_moiety 'C20 H19 N2 O +, Br -'
_chemical_formula_sum 'C20 H19 Br N2 O'
_chemical_formula_weight 383.28
_chemical_name_systematic
;
1-[2-([1,1'-Biphenyl]-4-yl)-2-oxoethyl]-3-methyl-1,4-dihydropyridin-4-iminium
bromide
;
_space_group_crystal_system monoclinic
_space_group_IT_number 14
_space_group_name_Hall '-P 2ybc'
_space_group_name_H-M_alt 'P 1 21/c 1'
_atom_sites_solution_hydrogens geom
_cell_angle_alpha 90
_cell_angle_beta 113.0370(10)
_cell_angle_gamma 90
_cell_formula_units_Z 4
_cell_length_a 15.3991(10)
_cell_length_b 7.9078(5)
_cell_length_c 15.7645(10)
_cell_measurement_reflns_used 7970
_cell_measurement_temperature 100
_cell_measurement_theta_max 28.65
_cell_measurement_theta_min 2.61
_cell_volume 1766.6(2)
_computing_cell_refinement
;
SAINT (Bruker, 2012)
;
_computing_data_collection
;
APEX2 (Bruker, 2012)
;
_computing_data_reduction
;
SAINT (Bruker, 2012)
;
_computing_molecular_graphics
;
SHELXL2013 (Sheldrick, 2015) and Mercury (Macrae <i>et al.</i>,
2006)
;
_computing_publication_material
;
SHELXL2013 (Sheldrick, 2015) and PLATON (Spek, 2009)
;
_computing_structure_refinement
;
SHELXL2013 (Sheldrick, 2015)
;
_computing_structure_solution
;
SHELXS97 (Sheldrick, 2008)
;
_diffrn_ambient_temperature 100
_diffrn_measured_fraction_theta_full 0.999
_diffrn_measured_fraction_theta_max 0.993
_diffrn_measurement_device_type
;
Bruker APEXII DUO CCD area-detector
;
_diffrn_measurement_method '\f and \w scans'
_diffrn_radiation_monochromator graphite
_diffrn_radiation_source 'fine-focus sealed tube'
_diffrn_radiation_type MoK\a
_diffrn_radiation_wavelength 0.71073
_diffrn_reflns_av_R_equivalents 0.0395
_diffrn_reflns_limit_h_max 21
_diffrn_reflns_limit_h_min -20
_diffrn_reflns_limit_k_max 10
_diffrn_reflns_limit_k_min -10
_diffrn_reflns_limit_l_max 21
_diffrn_reflns_limit_l_min -21
_diffrn_reflns_number 28949
_diffrn_reflns_theta_full 25.242
_diffrn_reflns_theta_max 29.151
_diffrn_reflns_theta_min 2.606
_exptl_absorpt_coefficient_mu 2.335
_exptl_absorpt_correction_T_max 0.5736
_exptl_absorpt_correction_T_min 0.4985
_exptl_absorpt_correction_type multi-scan
_exptl_absorpt_process_details
;
(SADABS; Bruker, 2012)
;
_exptl_crystal_colour yellow
_exptl_crystal_density_diffrn 1.441
_exptl_crystal_description plate
_exptl_crystal_F_000 784
_exptl_crystal_size_max 0.272
_exptl_crystal_size_mid 0.109
_exptl_crystal_size_min 0.080
_refine_diff_density_max 0.699
_refine_diff_density_min -0.234
_refine_ls_extinction_method none
_refine_ls_goodness_of_fit_ref 1.031
_refine_ls_hydrogen_treatment mixed
_refine_ls_matrix_type full
_refine_ls_number_parameters 226
_refine_ls_number_reflns 4731
_refine_ls_number_restraints 0
_refine_ls_restrained_S_all 1.031
_refine_ls_R_factor_all 0.0407
_refine_ls_R_factor_gt 0.0295
_refine_ls_shift/su_max 0.001
_refine_ls_shift/su_mean 0.000
_refine_ls_structure_factor_coef Fsqd
_refine_ls_weighting_details
;
w=1/[\s^2^(Fo^2^)+(0.0375P)^2^+0.8608P] where P=(Fo^2^+2Fc^2^)/3
;
_refine_ls_weighting_scheme calc
_refine_ls_wR_factor_gt 0.0696
_refine_ls_wR_factor_ref 0.0750
_reflns_number_gt 3913
_reflns_number_total 4731
_reflns_threshold_expression 'I > 2\s(I)'
_cod_data_source_file xu5923sup1.cif
_cod_data_source_block I
_cod_original_sg_symbol_H-M 'P 21/c'
_cod_database_code 2311569
_shelx_space_group_comment
;
The symmetry employed for this shelxl refinement is uniquely defined
by the following loop, which should always be used as a source of
symmetry information in preference to the above space-group names.
They are only intended as comments.
;
_shelx_estimated_absorpt_t_min 0.569
_shelx_estimated_absorpt_t_max 0.835
_shelxl_version_number 20.13

loop_
_symmetry_equiv_pos_as_xyz
'x, y, z'
'-x, y+1/2, -z+1/2'
'-x, -y, -z'
'x, -y-1/2, z-1/2'

loop_
_atom_site_type_symbol
_atom_site_label
_atom_site_fract_x
_atom_site_fract_y
_atom_site_fract_z
_atom_site_U_iso_or_equiv
_atom_site_adp_type
_atom_site_calc_flag
_atom_site_occupancy
Br Br1 0.92732(2) 1.53732(2) 0.32391(2) 0.02112(6) Uani d 1
N N1 0.85797(10) 0.77203(18) 0.52316(10) 0.0165(3) Uani d 1
N N2 0.92877(11) 1.25846(19) 0.48455(12) 0.0191(3) Uani d 1
H H1N2 0.9168(16) 1.296(3) 0.4320(17) 0.028(6) Uiso d 1
H H2N2 0.9689(16) 1.310(3) 0.5315(16) 0.026(6) Uiso d 1
O O1 0.68941(9) 0.74507(17) 0.53143(11) 0.0288(3) Uani d 1
C C1 0.48304(13) -0.0147(2) 0.60543(12) 0.0190(3) Uani d 1
H H1A 0.4442 0.0614 0.5597 0.023 Uiso calc 1
C C2 0.44287(13) -0.1546(2) 0.62926(12) 0.0217(4) Uani d 1
H H2A 0.3769 -0.1739 0.5993 0.026 Uiso calc 1
C C3 0.49803(13) -0.2662(2) 0.69624(13) 0.0232(4) Uani d 1
H H3A 0.4703 -0.3613 0.7127 0.028 Uiso calc 1
C C4 0.59455(14) -0.2375(2) 0.73918(13) 0.0241(4) Uani d 1
H H4A 0.6328 -0.3130 0.7856 0.029 Uiso calc 1
C C5 0.63554(13) -0.0997(2) 0.71483(13) 0.0209(4) Uani d 1
H H5A 0.7018 -0.0830 0.7436 0.025 Uiso calc 1
C C6 0.57967(12) 0.0150(2) 0.64790(12) 0.0166(3) Uani d 1
C C7 0.62172(12) 0.1671(2) 0.62368(11) 0.0160(3) Uani d 1
C C8 0.71004(12) 0.1613(2) 0.61812(12) 0.0177(3) Uani d 1
H H8A 0.7449 0.0587 0.6312 0.021 Uiso calc 1
C C9 0.74715(12) 0.3039(2) 0.59364(12) 0.0176(3) Uani d 1
H H9A 0.8072 0.2981 0.5900 0.021 Uiso calc 1
C C10 0.69697(12) 0.4563(2) 0.57416(12) 0.0159(3) Uani d 1
C C11 0.60974(12) 0.4633(2) 0.58173(12) 0.0173(3) Uani d 1
H H11A 0.5756 0.5667 0.5703 0.021 Uiso calc 1
C C12 0.57262(12) 0.3209(2) 0.60576(12) 0.0181(3) Uani d 1
H H12A 0.5129 0.3273 0.6102 0.022 Uiso calc 1
C C13 0.73288(12) 0.6126(2) 0.54717(12) 0.0174(3) Uani d 1
C C14 0.82786(12) 0.6034(2) 0.53803(13) 0.0187(3) Uani d 1
H H14A 0.8757 0.5539 0.5948 0.022 Uiso calc 1
H H14B 0.8224 0.5293 0.4856 0.022 Uiso calc 1
C C15 0.83058(12) 0.8351(2) 0.43666(12) 0.0178(3) Uani d 1
H H15A 0.7958 0.7642 0.3861 0.021 Uiso calc 1
C C16 0.85084(12) 0.9961(2) 0.41921(12) 0.0181(3) Uani d 1
C C17 0.90417(11) 1.1006(2) 0.49601(12) 0.0160(3) Uani d 1
C C18 0.92986(12) 1.0325(2) 0.58534(12) 0.0168(3) Uani d 1
H H18A 0.9638 1.0999 0.6378 0.020 Uiso calc 1
C C19 0.90626(12) 0.8711(2) 0.59677(12) 0.0175(3) Uani d 1
H H19A 0.9239 0.8270 0.6573 0.021 Uiso calc 1
C C20 0.81947(15) 1.0614(3) 0.32252(13) 0.0268(4) Uani d 1
H H20A 0.7890 0.9700 0.2790 0.040 Uiso calc 1
H H20B 0.8743 1.1026 0.3118 0.040 Uiso calc 1
H H20C 0.7745 1.1541 0.3135 0.040 Uiso calc 1

loop_
_atom_site_aniso_label
_atom_site_aniso_U_11
_atom_site_aniso_U_22
_atom_site_aniso_U_33
_atom_site_aniso_U_12
_atom_site_aniso_U_13
_atom_site_aniso_U_23
Br1 0.02487(10) 0.02019(10) 0.01683(9) -0.00208(7) 0.00658(7) 0.00115(7)
N1 0.0153(7) 0.0152(7) 0.0203(7) -0.0005(5) 0.0083(6) -0.0004(6)
N2 0.0222(8) 0.0166(7) 0.0195(8) -0.0018(6) 0.0091(6) 0.0010(6)
O1 0.0230(7) 0.0184(6) 0.0487(9) 0.0050(5) 0.0179(6) 0.0081(6)
C1 0.0190(8) 0.0230(9) 0.0155(8) -0.0001(7) 0.0072(7) 0.0000(7)
C2 0.0197(9) 0.0271(9) 0.0200(9) -0.0050(7) 0.0097(7) -0.0031(7)
C3 0.0284(10) 0.0218(9) 0.0233(9) -0.0050(7) 0.0144(8) 0.0009(7)
C4 0.0272(10) 0.0219(9) 0.0245(9) 0.0033(7) 0.0116(8) 0.0063(7)
C5 0.0197(8) 0.0205(8) 0.0230(9) 0.0004(7) 0.0090(7) 0.0026(7)
C6 0.0193(8) 0.0172(8) 0.0155(8) -0.0003(6) 0.0093(7) -0.0008(6)
C7 0.0165(8) 0.0174(8) 0.0134(8) -0.0011(6) 0.0052(6) 0.0001(6)
C8 0.0173(8) 0.0158(8) 0.0201(8) 0.0011(6) 0.0073(7) 0.0006(6)
C9 0.0163(8) 0.0178(8) 0.0204(9) 0.0007(6) 0.0089(7) -0.0007(7)
C10 0.0160(8) 0.0165(8) 0.0145(8) -0.0005(6) 0.0052(6) -0.0005(6)
C11 0.0161(8) 0.0164(8) 0.0181(8) 0.0030(6) 0.0053(6) 0.0011(7)
C12 0.0147(8) 0.0203(8) 0.0198(8) 0.0020(6) 0.0072(7) 0.0008(7)
C13 0.0151(8) 0.0162(8) 0.0198(8) 0.0005(6) 0.0054(7) 0.0011(7)
C14 0.0189(8) 0.0136(7) 0.0248(9) 0.0001(6) 0.0096(7) 0.0012(7)
C15 0.0166(8) 0.0196(8) 0.0164(8) -0.0010(6) 0.0056(7) -0.0014(6)
C16 0.0145(8) 0.0225(9) 0.0171(8) 0.0010(6) 0.0059(7) 0.0009(6)
C17 0.0141(8) 0.0163(8) 0.0199(8) 0.0019(6) 0.0092(7) -0.0007(7)
C18 0.0181(8) 0.0183(8) 0.0152(8) -0.0007(7) 0.0078(6) -0.0023(7)
C19 0.0179(8) 0.0189(8) 0.0178(8) 0.0024(6) 0.0093(7) 0.0016(7)
C20 0.0282(10) 0.0311(10) 0.0169(9) -0.0046(8) 0.0044(7) 0.0049(8)

loop_
_atom_type_symbol
_atom_type_description
_atom_type_scat_dispersion_real
_atom_type_scat_dispersion_imag
_atom_type_scat_source
C C 0.0033 0.0016 'International Tables Vol C Tables 4.2.6.8 and 6.1.1.4'
H H 0.0000 0.0000 'International Tables Vol C Tables 4.2.6.8 and 6.1.1.4'
N N 0.0061 0.0033 'International Tables Vol C Tables 4.2.6.8 and 6.1.1.4'
O O 0.0106 0.0060 'International Tables Vol C Tables 4.2.6.8 and 6.1.1.4'
Br Br -0.2901 2.4595 'International Tables Vol C Tables 4.2.6.8 and 6.1.1.4'

loop_
_geom_angle_atom_site_label_1
_geom_angle_atom_site_label_2
_geom_angle_atom_site_label_3
_geom_angle
C15 N1 C19 119.94(15)
C15 N1 C14 120.28(15)
C19 N1 C14 119.51(15)
C17 N2 H1N2 120.3(16)
C17 N2 H2N2 118.3(15)
H1N2 N2 H2N2 120(2)
C2 C1 C6 120.64(17)
C2 C1 H1A 119.7
C6 C1 H1A 119.7
C3 C2 C1 120.60(17)
C3 C2 H2A 119.7
C1 C2 H2A 119.7
C2 C3 C4 119.21(17)
C2 C3 H3A 120.4
C4 C3 H3A 120.4
C5 C4 C3 120.62(17)
C5 C4 H4A 119.7
C3 C4 H4A 119.7
C4 C5 C6 120.33(17)
C4 C5 H5A 119.8
C6 C5 H5A 119.8
C1 C6 C5 118.57(16)
C1 C6 C7 120.31(16)
C5 C6 C7 121.11(16)
C8 C7 C12 118.53(16)
C8 C7 C6 121.51(15)
C12 C7 C6 119.96(15)
C9 C8 C7 120.55(16)
C9 C8 H8A 119.7
C7 C8 H8A 119.7
C8 C9 C10 120.64(16)
C8 C9 H9A 119.7
C10 C9 H9A 119.7
C11 C10 C9 118.85(16)
C11 C10 C13 118.12(15)
C9 C10 C13 123.02(16)
C12 C11 C10 120.46(16)
C12 C11 H11A 119.8
C10 C11 H11A 119.8
C11 C12 C7 120.95(16)
C11 C12 H12A 119.5
C7 C12 H12A 119.5
O1 C13 C10 122.65(16)
O1 C13 C14 119.56(16)
C10 C13 C14 117.78(15)
N1 C14 C13 110.35(14)
N1 C14 H14A 109.6
C13 C14 H14A 109.6
N1 C14 H14B 109.6
C13 C14 H14B 109.6
H14A C14 H14B 108.1
N1 C15 C16 122.72(16)
N1 C15 H15A 118.6
C16 C15 H15A 118.6
C15 C16 C17 118.01(16)
C15 C16 C20 121.21(17)
C17 C16 C20 120.78(16)
N2 C17 C18 120.51(16)
N2 C17 C16 121.62(16)
C18 C17 C16 117.87(16)
C19 C18 C17 120.40(16)
C19 C18 H18A 119.8
C17 C18 H18A 119.8
N1 C19 C18 121.01(16)
N1 C19 H19A 119.5
C18 C19 H19A 119.5
C16 C20 H20A 109.5
C16 C20 H20B 109.5
H20A C20 H20B 109.5
C16 C20 H20C 109.5
H20A C20 H20C 109.5
H20B C20 H20C 109.5

loop_
_geom_bond_atom_site_label_1
_geom_bond_atom_site_label_2
_geom_bond_distance
N1 C15 1.355(2)
N1 C19 1.356(2)
N1 C14 1.460(2)
N2 C17 1.337(2)
N2 H1N2 0.83(2)
N2 H2N2 0.86(2)
O1 C13 1.215(2)
C1 C2 1.389(3)
C1 C6 1.392(2)
C1 H1A 0.9500
C2 C3 1.383(3)
C2 H2A 0.9500
C3 C4 1.390(3)
C3 H3A 0.9500
C4 C5 1.387(3)
C4 H4A 0.9500
C5 C6 1.402(2)
C5 H5A 0.9500
C6 C7 1.485(2)
C7 C8 1.397(2)
C7 C12 1.401(2)
C8 C9 1.385(2)
C8 H8A 0.9500
C9 C10 1.400(2)
C9 H9A 0.9500
C10 C11 1.395(2)
C10 C13 1.483(2)
C11 C12 1.381(2)
C11 H11A 0.9500
C12 H12A 0.9500
C13 C14 1.526(2)
C14 H14A 0.9900
C14 H14B 0.9900
C15 C16 1.365(2)
C15 H15A 0.9500
C16 C17 1.430(2)
C16 C20 1.499(3)
C17 C18 1.412(2)
C18 C19 1.358(2)
C18 H18A 0.9500
C19 H19A 0.9500
C20 H20A 0.9800
C20 H20B 0.9800
C20 H20C 0.9800

loop_
_geom_hbond_atom_site_label_D
_geom_hbond_atom_site_label_H
_geom_hbond_atom_site_label_A
_geom_hbond_site_symmetry_A
_geom_hbond_distance_DH
_geom_hbond_distance_HA
_geom_hbond_distance_DA
_geom_hbond_angle_DHA
_geom_hbond_publ_flag
N2 H1N2 Br1 . 0.83(2) 2.61(2) 3.3514(17) 150(2) yes
N2 H2N2 Br1 3_786 0.86(2) 2.52(2) 3.3763(17) 174(2) yes
C1 H1A O1 3_666 0.95 2.52 3.431(2) 162 yes
C14 H14A Br1 3_776 0.99 2.88 3.710(2) 141 yes
C19 H19A Br1 4_586 0.95 2.82 3.5415(18) 134 yes
C3 H3A Cg1 2_646 0.95 2.81 3.6963(19) 155 yes

loop_
_geom_torsion_atom_site_label_1
_geom_torsion_atom_site_label_2
_geom_torsion_atom_site_label_3
_geom_torsion_atom_site_label_4
_geom_torsion
C6 C1 C2 C3 0.6(3)
C1 C2 C3 C4 -0.5(3)
C2 C3 C4 C5 -0.6(3)
C3 C4 C5 C6 1.5(3)
C2 C1 C6 C5 0.3(3)
C2 C1 C6 C7 -178.51(16)
C4 C5 C6 C1 -1.4(3)
C4 C5 C6 C7 177.47(17)
C1 C6 C7 C8 -142.49(18)
C5 C6 C7 C8 38.7(3)
C1 C6 C7 C12 37.5(2)
C5 C6 C7 C12 -141.33(18)
C12 C7 C8 C9 -1.2(3)
C6 C7 C8 C9 178.73(16)
C7 C8 C9 C10 0.1(3)
C8 C9 C10 C11 1.4(3)
C8 C9 C10 C13 -179.68(16)
C9 C10 C11 C12 -1.6(3)
C13 C10 C11 C12 179.36(16)
C10 C11 C12 C7 0.5(3)
C8 C7 C12 C11 1.0(3)
C6 C7 C12 C11 -179.00(16)
C11 C10 C13 O1 -0.1(3)
C9 C10 C13 O1 -179.10(18)
C11 C10 C13 C14 -179.35(16)
C9 C10 C13 C14 1.7(2)
C15 N1 C14 C13 -87.86(19)
C19 N1 C14 C13 86.16(18)
O1 C13 C14 N1 8.2(2)
C10 C13 C14 N1 -172.54(14)
C19 N1 C15 C16 1.1(3)
C14 N1 C15 C16 175.11(16)
N1 C15 C16 C17 0.7(3)
N1 C15 C16 C20 179.90(17)
C15 C16 C17 N2 178.41(16)
C20 C16 C17 N2 -0.8(3)
C15 C16 C17 C18 -2.1(2)
C20 C16 C17 C18 178.76(17)
N2 C17 C18 C19 -178.81(16)
C16 C17 C18 C19 1.7(2)
C15 N1 C19 C18 -1.6(2)
C14 N1 C19 C18 -175.62(15)
C17 C18 C19 N1 0.2(3)
